data_1514421
loop_
_publ_author_name
'Kwong, Wai-Lun'
'Wai-Yin Sun, Raymond'
'Lok, Chun-Nam'
'Siu, Fung-Ming'
'Wong, Suk-Yu'
'Low, Kam-Hung'
'Che, Chi-Ming'

_publ_section_title
;
 An ytterbium(iii) porphyrin induces endoplasmic reticulum stress and
 apoptosis in cancer cells: cytotoxicity and transcriptomics studies
;
_journal_issue 2
_journal_name_full 'Chemical Science'
_journal_page_first 747
_journal_paper_doi 10.1039/c2sc21541a
_journal_volume 4
_journal_year 2013
_chemical_formula_moiety 'C76 H102 N8 O6 S2 Yb2, 2(C2 H6 O S)'
_chemical_formula_sum 'C80 H114 N8 O8 S4 Yb2'
_chemical_formula_weight 1790.15
_chemical_name_systematic
;
?
;
_space_group_IT_number 14
_symmetry_cell_setting monoclinic
_symmetry_space_group_name_Hall '-P 2yn'
_symmetry_space_group_name_H-M 'P 1 21/n 1'
_atom_sites_solution_hydrogens geom
_atom_sites_solution_primary direct
_atom_sites_solution_secondary difmap
_audit_creation_method SHELXL-97
_cell_angle_alpha 90.00
_cell_angle_beta 90.686(2)
_cell_angle_gamma 90.00
_cell_formula_units_Z 2
_cell_length_a 11.3252(4)
_cell_length_b 14.7748(5)
_cell_length_c 24.3057(8)
_cell_measurement_reflns_used 175
_cell_measurement_temperature 296(2)
_cell_measurement_theta_max 66.5
_cell_measurement_theta_min 3
_cell_volume 4066.7(2)
_computing_structure_refinement 'SHELXL-97 (Sheldrick, 1997)'
_computing_structure_solution 'SHELXS-97 (Sheldrick, 1990)'
_diffrn_ambient_temperature 296(2)
_diffrn_measured_fraction_theta_full 0.957
_diffrn_measured_fraction_theta_max 0.957
_diffrn_radiation_monochromator graphite
_diffrn_radiation_source 'fine-focus sealed tube'
_diffrn_radiation_type CuK\a
_diffrn_radiation_wavelength 1.54178
_diffrn_reflns_av_R_equivalents 0.0455
_diffrn_reflns_av_sigmaI/netI 0.0272
_diffrn_reflns_limit_h_max 12
_diffrn_reflns_limit_h_min -13
_diffrn_reflns_limit_k_max 16
_diffrn_reflns_limit_k_min -16
_diffrn_reflns_limit_l_max 28
_diffrn_reflns_limit_l_min -28
_diffrn_reflns_number 49197
_diffrn_reflns_theta_full 65.52
_diffrn_reflns_theta_max 65.52
_diffrn_reflns_theta_min 3.50
_exptl_absorpt_coefficient_mu 5.555
_exptl_absorpt_correction_T_max 0.8011
_exptl_absorpt_correction_T_min 0.7039
_exptl_absorpt_correction_type multi-scan
_exptl_absorpt_process_details SADABS
_exptl_crystal_density_diffrn 1.462
_exptl_crystal_density_method 'not measured'
_exptl_crystal_F_000 1836
_exptl_crystal_size_max 0.08
_exptl_crystal_size_mid 0.06
_exptl_crystal_size_min 0.04
_refine_diff_density_max 1.423
_refine_diff_density_min -1.112
_refine_diff_density_rms 0.145
_refine_ls_extinction_method none
_refine_ls_goodness_of_fit_ref 1.074
_refine_ls_hydrogen_treatment mixed
_refine_ls_matrix_type full
_refine_ls_number_parameters 480
_refine_ls_number_reflns 6698
_refine_ls_number_restraints 0
_refine_ls_restrained_S_all 1.074
_refine_ls_R_factor_all 0.0573
_refine_ls_R_factor_gt 0.0495
_refine_ls_shift/su_max 0.000
_refine_ls_shift/su_mean 0.033
_refine_ls_structure_factor_coef Fsqd
_refine_ls_weighting_details 'calc w=1/[\s^2^(Fo^2^)+(0.0405P)^2^+37.9944P] where P=(Fo^2^+2Fc^2^)/3'
_refine_ls_weighting_scheme calc
_refine_ls_wR_factor_gt 0.1125
_refine_ls_wR_factor_ref 0.1183
_reflns_number_gt 5994
_reflns_number_total 6698
_reflns_threshold_expression >2sigma(I)
_cod_data_source_file c2sc21541a.txt
_cod_data_source_block kwl1
_cod_original_sg_symbol_H-M 'P 21/n'
_cod_database_code 1514421

loop_
_symmetry_equiv_pos_as_xyz
'x, y, z'
'-x+1/2, y+1/2, -z+1/2'
'-x, -y, -z'
'x-1/2, -y-1/2, z-1/2'

loop_
_atom_site_label
_atom_site_type_symbol
_atom_site_fract_x
_atom_site_fract_y
_atom_site_fract_z
_atom_site_U_iso_or_equiv
_atom_site_adp_type
_atom_site_occupancy
_atom_site_symmetry_multiplicity
_atom_site_calc_flag
_atom_site_refinement_flags
_atom_site_disorder_assembly
_atom_site_disorder_group
Yb1 Yb 0.67176(3) 0.617134(18) 0.439900(11) 0.01529(11) Uani 1 1 d . . .
N1 N 0.6275(4) 0.7656(3) 0.41285(19) 0.0185(10) Uani 1 1 d . A .
O1A O 0.4955(4) 0.5566(3) 0.4699(2) 0.0316(10) Uani 1 1 d . A .
H1A H 0.447(5) 0.503(4) 0.495(2) 0.013(14) Uiso 1 1 d . . .
O2A O 0.7169(7) 0.5144(5) 0.5142(3) 0.0207(13) Uani 0.511(7) 1 d P A 1
O2B O 0.6621(8) 0.4908(6) 0.4939(3) 0.0207(13) Uani 0.489(7) 1 d P A 2
C1 C 0.7859(5) 0.8473(4) 0.4606(2) 0.0205(12) Uani 1 1 d . A .
H1 H 0.8073 0.9033 0.4750 0.025 Uiso 1 1 calc R . .
S1 S 0.56356(14) 0.74956(10) 0.54817(6) 0.0273(3) Uani 1 1 d . . .
N2 N 0.5768(4) 0.5981(3) 0.35596(19) 0.0193(10) Uani 1 1 d . A .
C2 C 0.6758(5) 0.8430(4) 0.4358(2) 0.0202(12) Uani 1 1 d . . .
S2 S 0.59573(17) 0.21083(12) 0.24582(7) 0.0373(4) Uani 1 1 d . . .
N3 N 0.8016(4) 0.5237(3) 0.39264(17) 0.0147(9) Uani 1 1 d . A .
O3 O 0.6547(4) 0.6842(3) 0.52605(16) 0.0271(10) Uani 1 1 d . A .
C3 C 0.5942(6) 0.9177(4) 0.4289(3) 0.0252(13) Uani 1 1 d . A .
N4 N 0.8533(4) 0.6904(3) 0.44951(18) 0.0156(10) Uani 1 1 d . A .
O4 O 0.5160(5) 0.1935(4) 0.29229(19) 0.0507(15) Uani 1 1 d . . .
C4 C 0.4964(6) 0.8854(4) 0.4025(3) 0.0271(14) Uani 1 1 d . . .
C5 C 0.5199(5) 0.7896(4) 0.3909(2) 0.0224(13) Uani 1 1 d . A .
C6 C 0.4488(5) 0.7326(4) 0.3591(2) 0.0218(13) Uani 1 1 d . . .
H6 H 0.3753 0.7550 0.3485 0.026 Uiso 1 1 calc R A .
C7 C 0.4763(5) 0.6451(4) 0.3413(2) 0.0213(12) Uani 1 1 d . A .
C8 C 0.4052(5) 0.5926(4) 0.3031(2) 0.0230(13) Uani 1 1 d . . .
C9 C 0.4657(5) 0.5135(4) 0.2933(2) 0.0219(13) Uani 1 1 d . A .
C10 C 0.5723(5) 0.5175(4) 0.3270(2) 0.0189(12) Uani 1 1 d . . .
C11 C 0.6607(5) 0.4521(4) 0.3284(2) 0.0181(12) Uani 1 1 d . A .
H11 H 0.6464 0.4001 0.3079 0.022 Uiso 1 1 calc R . .
C12 C 0.7674(5) 0.4552(4) 0.3567(2) 0.0179(12) Uani 1 1 d . . .
C13 C 0.8636(5) 0.3910(4) 0.3510(2) 0.0208(12) Uani 1 1 d . A .
C14 C 0.9558(5) 0.4206(4) 0.3832(2) 0.0191(12) Uani 1 1 d . . .
C15 C 0.9157(5) 0.5046(4) 0.4085(2) 0.0195(12) Uani 1 1 d . A .
C16 C 0.9855(5) 0.5607(4) 0.4418(2) 0.0186(12) Uani 1 1 d . . .
H16 H 1.0579 0.5373 0.4533 0.022 Uiso 1 1 calc R A .
C17 C 0.9589(5) 0.6474(4) 0.4598(2) 0.0168(11) Uani 1 1 d . A .
C18 C 1.0427(5) 0.7084(4) 0.4866(2) 0.0195(12) Uani 1 1 d . . .
C19 C 0.9866(5) 0.7900(4) 0.4903(2) 0.0190(12) Uani 1 1 d . A .
C20 C 0.8691(5) 0.7786(4) 0.4668(2) 0.0190(12) Uani 1 1 d . . .
C21 C 0.6182(6) 1.0152(4) 0.4463(3) 0.0301(15) Uani 1 1 d . . .
H21A H 0.5441 1.0440 0.4556 0.036 Uiso 1 1 calc R A .
H21B H 0.6679 1.0151 0.4791 0.036 Uiso 1 1 calc R . .
C22 C 0.6769(7) 1.0688(5) 0.4028(3) 0.0425(18) Uani 1 1 d . A .
H22A H 0.7486 1.0392 0.3923 0.064 Uiso 1 1 calc R . .
H22B H 0.6948 1.1282 0.4166 0.064 Uiso 1 1 calc R . .
H22C H 0.6251 1.0738 0.3714 0.064 Uiso 1 1 calc R . .
C23 C 0.3840(6) 0.9347(4) 0.3870(3) 0.0350(16) Uani 1 1 d . A .
H23A H 0.3178 0.8946 0.3933 0.042 Uiso 1 1 calc R . .
H23B H 0.3755 0.9863 0.4113 0.042 Uiso 1 1 calc R . .
C24 C 0.3774(7) 0.9666(5) 0.3302(3) 0.0424(18) Uani 1 1 d . . .
H24A H 0.4430 1.0059 0.3232 0.064 Uiso 1 1 calc R A .
H24B H 0.3049 0.9991 0.3245 0.064 Uiso 1 1 calc R . .
H24C H 0.3799 0.9158 0.3057 0.064 Uiso 1 1 calc R . .
C25 C 0.2907(5) 0.6249(4) 0.2780(3) 0.0277(14) Uani 1 1 d . A .
H25A H 0.2443 0.6537 0.3063 0.033 Uiso 1 1 calc R . .
H25B H 0.2466 0.5730 0.2646 0.033 Uiso 1 1 calc R . .
C26 C 0.3064(7) 0.6910(5) 0.2310(3) 0.0432(18) Uani 1 1 d . . .
H26A H 0.3537 0.7412 0.2433 0.065 Uiso 1 1 calc R A .
H26B H 0.2306 0.7126 0.2189 0.065 Uiso 1 1 calc R . .
H26C H 0.3450 0.6612 0.2011 0.065 Uiso 1 1 calc R . .
C27 C 0.4329(6) 0.4394(4) 0.2545(3) 0.0283(14) Uani 1 1 d . . .
H27A H 0.3478 0.4386 0.2496 0.034 Uiso 1 1 calc R A .
H27B H 0.4564 0.3819 0.2705 0.034 Uiso 1 1 calc R . .
C28 C 0.4906(8) 0.4499(5) 0.1986(3) 0.047(2) Uani 1 1 d . A .
H28A H 0.4726 0.5087 0.1839 0.070 Uiso 1 1 calc R . .
H28B H 0.4608 0.4042 0.1740 0.070 Uiso 1 1 calc R . .
H28C H 0.5746 0.4434 0.2026 0.070 Uiso 1 1 calc R . .
C29 C 0.8602(6) 0.3089(4) 0.3143(2) 0.0254(13) Uani 1 1 d . . .
H29A H 0.7839 0.2796 0.3178 0.031 Uiso 1 1 calc R A .
H29B H 0.9201 0.2664 0.3267 0.031 Uiso 1 1 calc R . .
C30 C 0.8804(6) 0.3311(5) 0.2543(3) 0.0356(16) Uani 1 1 d . A .
H30A H 0.8198 0.3716 0.2414 0.053 Uiso 1 1 calc R . .
H30B H 0.8779 0.2764 0.2330 0.053 Uiso 1 1 calc R . .
H30C H 0.9562 0.3593 0.2505 0.053 Uiso 1 1 calc R . .
C31 C 1.0773(5) 0.3818(4) 0.3895(3) 0.0238(13) Uani 1 1 d . A .
H31A H 1.0750 0.3179 0.3804 0.029 Uiso 1 1 calc R . .
H31B H 1.1026 0.3872 0.4277 0.029 Uiso 1 1 calc R . .
C32 C 1.1672(6) 0.4292(5) 0.3529(3) 0.0315(15) Uani 1 1 d . . .
H32A H 1.1448 0.4213 0.3150 0.047 Uiso 1 1 calc R A .
H32B H 1.2440 0.4034 0.3592 0.047 Uiso 1 1 calc R . .
H32C H 1.1692 0.4926 0.3615 0.047 Uiso 1 1 calc R . .
C33 C 1.1665(5) 0.6867(4) 0.5027(2) 0.0225(13) Uani 1 1 d . A .
H33A H 1.1714 0.6235 0.5132 0.027 Uiso 1 1 calc R . .
H33B H 1.1891 0.7229 0.5344 0.027 Uiso 1 1 calc R . .
C34 C 1.2519(6) 0.7045(5) 0.4564(3) 0.0335(15) Uani 1 1 d . . .
H34A H 1.2283 0.6703 0.4245 0.050 Uiso 1 1 calc R A .
H34B H 1.3300 0.6867 0.4677 0.050 Uiso 1 1 calc R . .
H34C H 1.2514 0.7679 0.4476 0.050 Uiso 1 1 calc R . .
C35 C 1.0357(6) 0.8767(4) 0.5134(3) 0.0240(13) Uani 1 1 d . . .
H35A H 1.0135 0.9262 0.4892 0.029 Uiso 1 1 calc R A .
H35B H 1.1212 0.8730 0.5140 0.029 Uiso 1 1 calc R . .
C36 C 0.9935(7) 0.8979(5) 0.5712(3) 0.0367(16) Uani 1 1 d . A .
H36A H 0.9088 0.9013 0.5711 0.055 Uiso 1 1 calc R . .
H36B H 1.0259 0.9548 0.5830 0.055 Uiso 1 1 calc R . .
H36C H 1.0190 0.8510 0.5959 0.055 Uiso 1 1 calc R . .
C37 C 0.6441(6) 0.8084(5) 0.5998(3) 0.0337(16) Uani 1 1 d . A .
H37A H 0.6894 0.7660 0.6213 0.051 Uiso 1 1 calc R . .
H37B H 0.5903 0.8400 0.6232 0.051 Uiso 1 1 calc R . .
H37C H 0.6964 0.8510 0.5829 0.051 Uiso 1 1 calc R . .
C38 C 0.4718(7) 0.6834(5) 0.5914(3) 0.0404(18) Uani 1 1 d . A .
H38A H 0.4175 0.6489 0.5692 0.061 Uiso 1 1 calc R . .
H38B H 0.4284 0.7225 0.6154 0.061 Uiso 1 1 calc R . .
H38C H 0.5199 0.6430 0.6130 0.061 Uiso 1 1 calc R . .
C39 C 0.5205(7) 0.1878(6) 0.1840(3) 0.048(2) Uani 1 1 d . . .
H39A H 0.4827 0.1298 0.1864 0.072 Uiso 1 1 calc R . .
H39B H 0.5756 0.1873 0.1543 0.072 Uiso 1 1 calc R . .
H39C H 0.4620 0.2337 0.1774 0.072 Uiso 1 1 calc R . .
C40 C 0.6971(7) 0.1182(5) 0.2439(3) 0.0446(19) Uani 1 1 d . . .
H40A H 0.7474 0.1200 0.2759 0.067 Uiso 1 1 calc R . .
H40B H 0.7443 0.1227 0.2115 0.067 Uiso 1 1 calc R . .
H40C H 0.6540 0.0623 0.2432 0.067 Uiso 1 1 calc R . .

loop_
_atom_site_aniso_label
_atom_site_aniso_U_11
_atom_site_aniso_U_22
_atom_site_aniso_U_33
_atom_site_aniso_U_23
_atom_site_aniso_U_13
_atom_site_aniso_U_12
Yb1 0.02037(17) 0.01070(16) 0.01491(16) -0.00055(11) 0.00493(11) -0.00009(12)
N1 0.022(3) 0.011(2) 0.022(2) 0.0010(19) 0.001(2) 0.0030(19)
O1A 0.020(2) 0.021(2) 0.053(3) 0.010(2) -0.003(2) -0.0018(18)
O2A 0.023(4) 0.018(3) 0.021(4) 0.001(3) 0.003(3) -0.001(3)
O2B 0.023(4) 0.018(3) 0.021(4) 0.001(3) 0.003(3) -0.001(3)
C1 0.029(3) 0.010(3) 0.023(3) -0.001(2) 0.002(2) 0.000(2)
S1 0.0374(9) 0.0219(8) 0.0228(7) -0.0019(6) 0.0078(6) -0.0035(6)
N2 0.024(3) 0.010(2) 0.023(2) 0.0033(19) 0.005(2) 0.0035(19)
C2 0.023(3) 0.013(3) 0.025(3) 0.003(2) 0.005(2) 0.006(2)
S2 0.0466(11) 0.0338(10) 0.0316(8) -0.0101(7) 0.0046(7) 0.0002(8)
N3 0.023(3) 0.010(2) 0.011(2) -0.0011(17) -0.0003(18) -0.0006(19)
O3 0.045(3) 0.017(2) 0.020(2) -0.0053(16) 0.0083(18) -0.0049(19)
C3 0.028(3) 0.017(3) 0.030(3) 0.002(3) 0.002(3) 0.003(3)
N4 0.019(2) 0.008(2) 0.020(2) -0.0009(18) 0.0039(19) 0.0015(18)
O4 0.062(4) 0.063(4) 0.028(2) -0.007(2) 0.016(2) 0.023(3)
C4 0.026(3) 0.020(3) 0.035(3) 0.003(3) 0.003(3) 0.005(3)
C5 0.024(3) 0.019(3) 0.024(3) 0.000(2) 0.006(2) -0.001(2)
C6 0.019(3) 0.021(3) 0.025(3) 0.007(2) -0.002(2) 0.006(2)
C7 0.023(3) 0.018(3) 0.023(3) 0.006(2) 0.005(2) 0.000(2)
C8 0.022(3) 0.026(3) 0.021(3) 0.006(2) -0.001(2) -0.004(2)
C9 0.028(3) 0.018(3) 0.021(3) 0.002(2) 0.004(2) -0.004(2)
C10 0.024(3) 0.015(3) 0.018(3) 0.003(2) 0.003(2) -0.003(2)
C11 0.026(3) 0.015(3) 0.013(3) -0.003(2) 0.006(2) -0.005(2)
C12 0.025(3) 0.014(3) 0.016(3) 0.000(2) 0.006(2) -0.002(2)
C13 0.025(3) 0.013(3) 0.025(3) 0.003(2) 0.003(2) 0.000(2)
C14 0.026(3) 0.014(3) 0.018(3) 0.005(2) 0.006(2) 0.007(2)
C15 0.029(3) 0.014(3) 0.016(3) 0.005(2) 0.005(2) 0.001(2)
C16 0.022(3) 0.017(3) 0.017(3) 0.004(2) 0.002(2) 0.005(2)
C17 0.020(3) 0.014(3) 0.017(3) 0.004(2) 0.001(2) 0.000(2)
C18 0.025(3) 0.012(3) 0.022(3) 0.002(2) 0.005(2) -0.002(2)
C19 0.024(3) 0.013(3) 0.020(3) 0.003(2) 0.002(2) 0.000(2)
C20 0.024(3) 0.012(3) 0.021(3) 0.000(2) 0.004(2) 0.000(2)
C21 0.028(3) 0.020(3) 0.042(4) -0.005(3) -0.007(3) 0.011(3)
C22 0.045(4) 0.034(4) 0.049(4) 0.001(3) -0.001(4) 0.003(3)
C23 0.036(4) 0.016(3) 0.053(4) -0.005(3) -0.002(3) 0.005(3)
C24 0.039(4) 0.040(4) 0.048(4) -0.009(3) -0.002(3) 0.005(3)
C25 0.022(3) 0.026(3) 0.035(3) -0.001(3) -0.007(3) -0.005(3)
C26 0.043(4) 0.043(4) 0.043(4) 0.011(3) -0.017(3) -0.003(3)
C27 0.032(4) 0.024(3) 0.029(3) -0.002(3) -0.005(3) -0.002(3)
C28 0.072(6) 0.040(4) 0.028(4) -0.004(3) -0.004(4) -0.008(4)
C29 0.026(3) 0.017(3) 0.033(3) -0.007(3) 0.002(3) 0.003(2)
C30 0.039(4) 0.034(4) 0.034(4) -0.015(3) 0.011(3) -0.002(3)
C31 0.025(3) 0.017(3) 0.029(3) -0.002(2) 0.000(3) 0.005(2)
C32 0.030(4) 0.029(4) 0.036(4) 0.001(3) 0.006(3) 0.006(3)
C33 0.022(3) 0.017(3) 0.028(3) 0.004(2) -0.004(2) 0.002(2)
C34 0.026(4) 0.029(4) 0.046(4) 0.012(3) 0.002(3) 0.002(3)
C35 0.029(3) 0.011(3) 0.032(3) 0.002(2) -0.006(3) 0.000(2)
C36 0.049(4) 0.026(4) 0.035(4) -0.005(3) 0.000(3) -0.013(3)
C37 0.040(4) 0.026(4) 0.036(4) -0.011(3) 0.010(3) -0.008(3)
C38 0.055(5) 0.034(4) 0.033(4) -0.012(3) 0.018(3) -0.013(3)
C39 0.051(5) 0.057(5) 0.035(4) -0.010(4) 0.010(3) 0.000(4)
C40 0.052(5) 0.037(4) 0.046(4) -0.013(3) 0.011(4) 0.008(4)

loop_
_atom_type_symbol
_atom_type_description
_atom_type_scat_dispersion_real
_atom_type_scat_dispersion_imag
_atom_type_scat_source
C C 0.0181 0.0091 'International Tables Vol C Tables 4.2.6.8 and 6.1.1.4'
H H 0.0000 0.0000 'International Tables Vol C Tables 4.2.6.8 and 6.1.1.4'
N N 0.0311 0.0180 'International Tables Vol C Tables 4.2.6.8 and 6.1.1.4'
O O 0.0492 0.0322 'International Tables Vol C Tables 4.2.6.8 and 6.1.1.4'
Yb Yb -7.2108 4.4329 'International Tables Vol C Tables 4.2.6.8 and 6.1.1.4'
S S 0.3331 0.5567 'International Tables Vol C Tables 4.2.6.8 and 6.1.1.4'

loop_
_geom_angle_atom_site_label_1
_geom_angle_atom_site_label_2
_geom_angle_atom_site_label_3
_geom_angle
O2B Yb1 N2 112.5(3)
O2B Yb1 O1A 57.0(2)
N2 Yb1 O1A 80.61(17)
O2B Yb1 O3 79.9(2)
N2 Yb1 O3 143.44(16)
O1A Yb1 O3 78.47(16)
O2B Yb1 N3 80.5(2)
N2 Yb1 N3 77.44(16)
O1A Yb1 N3 118.59(16)
O3 Yb1 N3 139.09(16)
O2B Yb1 N4 111.7(3)
N2 Yb1 N4 123.00(16)
O1A Yb1 N4 155.62(16)
O3 Yb1 N4 78.16(15)
N3 Yb1 N4 76.32(15)
O2B Yb1 N1 156.1(2)
N2 Yb1 N1 76.73(16)
O1A Yb1 N1 105.53(16)
O3 Yb1 N1 80.45(15)
N3 Yb1 N1 123.41(15)
N4 Yb1 N1 77.23(16)
O2B Yb1 O2A 20.9(2)
N2 Yb1 O2A 132.6(2)
O1A Yb1 O2A 72.3(2)
O3 Yb1 O2A 67.2(2)
N3 Yb1 O2A 82.4(2)
N4 Yb1 O2A 92.2(2)
N1 Yb1 O2A 147.5(2)
C5 N1 C2 106.8(5)
C5 N1 Yb1 122.5(4)
C2 N1 Yb1 125.4(4)
C2 C1 C20 128.3(5)
O3 S1 C37 102.5(3)
O3 S1 C38 105.3(3)
C37 S1 C38 98.7(3)
C7 N2 C10 106.1(5)
C7 N2 Yb1 122.8(4)
C10 N2 Yb1 124.6(4)
C1 C2 N1 124.5(5)
C1 C2 C3 126.0(6)
N1 C2 C3 109.6(5)
O4 S2 C39 109.1(4)
O4 S2 C40 106.6(4)
C39 S2 C40 97.7(4)
C15 N3 C12 106.3(5)
C15 N3 Yb1 125.5(3)
C12 N3 Yb1 124.7(4)
S1 O3 Yb1 130.9(3)
C4 C3 C2 107.5(5)
C4 C3 C21 127.2(6)
C2 C3 C21 125.2(6)
C17 N4 C20 105.8(5)
C17 N4 Yb1 124.6(4)
C20 N4 Yb1 125.4(4)
C3 C4 C5 106.3(5)
C3 C4 C23 128.9(6)
C5 C4 C23 124.8(6)
N1 C5 C6 124.4(5)
N1 C5 C4 109.7(5)
C6 C5 C4 125.8(6)
C5 C6 C7 126.9(6)
N2 C7 C6 125.0(6)
N2 C7 C8 110.3(5)
C6 C7 C8 124.7(6)
C9 C8 C7 107.0(5)
C9 C8 C25 128.8(6)
C7 C8 C25 124.1(6)
C8 C9 C10 106.3(5)
C8 C9 C27 127.8(6)
C10 C9 C27 125.9(5)
N2 C10 C11 124.2(5)
N2 C10 C9 110.3(5)
C11 C10 C9 125.4(5)
C12 C11 C10 127.9(5)
C11 C12 N3 124.8(5)
C11 C12 C13 125.7(5)
N3 C12 C13 109.4(5)
C14 C13 C12 107.7(5)
C14 C13 C29 127.7(5)
C12 C13 C29 124.6(5)
C13 C14 C15 105.9(5)
C13 C14 C31 129.0(5)
C15 C14 C31 125.0(5)
N3 C15 C16 124.3(5)
N3 C15 C14 110.7(5)
C16 C15 C14 124.8(5)
C17 C16 C15 127.3(5)
N4 C17 C16 124.2(5)
N4 C17 C18 110.8(5)
C16 C17 C18 124.7(5)
C19 C18 C17 105.9(5)
C19 C18 C33 127.7(5)
C17 C18 C33 126.2(5)
C18 C19 C20 107.2(5)
C18 C19 C35 127.3(5)
C20 C19 C35 125.5(5)
N4 C20 C1 124.8(5)
N4 C20 C19 110.1(5)
C1 C20 C19 125.0(5)
C22 C21 C3 112.7(6)
C24 C23 C4 115.2(6)
C8 C25 C26 113.7(5)
C9 C27 C28 112.5(6)
C13 C29 C30 113.1(5)
C14 C31 C32 112.4(5)
C18 C33 C34 112.0(5)
C19 C35 C36 113.7(5)

loop_
_geom_bond_atom_site_label_1
_geom_bond_atom_site_label_2
_geom_bond_distance
Yb1 O2B 2.286(8)
Yb1 N2 2.312(5)
Yb1 O1A 2.312(4)
Yb1 O3 2.327(4)
Yb1 N3 2.330(4)
Yb1 N4 2.333(5)
Yb1 N1 2.343(5)
Yb1 O2A 2.410(8)
N1 C5 1.371(8)
N1 C2 1.382(8)
C1 C2 1.380(8)
C1 C20 1.392(8)
S1 O3 1.517(4)
S1 C37 1.771(7)
S1 C38 1.780(7)
N2 C7 1.376(8)
N2 C10 1.385(7)
C2 C3 1.449(8)
S2 O4 1.477(5)
S2 C39 1.752(8)
S2 C40 1.787(7)
N3 C15 1.373(8)
N3 C12 1.390(7)
C3 C4 1.360(9)
C3 C21 1.524(9)
N4 C17 1.374(7)
N4 C20 1.379(7)
C4 C5 1.468(9)
C4 C23 1.510(9)
C5 C6 1.394(9)
C6 C7 1.398(8)
C7 C8 1.448(9)
C8 C9 1.377(9)
C8 C25 1.504(8)
C9 C10 1.452(8)
C9 C27 1.488(8)
C10 C11 1.391(8)
C11 C12 1.384(8)
C12 C13 1.452(8)
C13 C14 1.370(9)
C13 C29 1.505(8)
C14 C15 1.459(8)
C14 C31 1.497(8)
C15 C16 1.398(8)
C16 C17 1.387(8)
C17 C18 1.457(8)
C18 C19 1.366(8)
C18 C33 1.486(8)
C19 C20 1.451(8)
C19 C35 1.503(8)
C21 C22 1.485(10)
C23 C24 1.459(10)
C25 C26 1.514(9)
C27 C28 1.523(9)
C29 C30 1.515(9)
C31 C32 1.531(9)
C33 C34 1.516(9)
C35 C36 1.522(9)
